data_4038834
loop_
_publ_author_name
'Yang, Tianbao'
'Cao, Xin'
'Zhang, Xing-Xing'
'Ou, Yifeng'
'Au, Chak-Tong'
'Yin, Shuang-Feng'
'Qiu, Renhua'

_publ_section_title
;
 Iodine-Catalyzed Synthesis of <i>N,N</i>'-Chelate Organoboron
 Aminoquinolate.
;
_journal_issue 19
_journal_name_full 'The Journal of organic chemistry'
_journal_page_first 12430
_journal_page_last 12443
_journal_paper_doi 10.1021/acs.joc.0c01649
_journal_volume 85
_journal_year 2020
_chemical_formula_moiety 'C25 H17 B Br F3 N2 O4'
_chemical_formula_sum 'C25 H17 B Br F3 N2 O4'
_chemical_formula_weight 557.12
_space_group_crystal_system monoclinic
_space_group_IT_number 14
_space_group_name_Hall '-P 2ybc'
_space_group_name_H-M_alt 'P 1 21/c 1'
_atom_sites_solution_hydrogens geom
_atom_sites_solution_primary dual
_audit_creation_date 2017-10-27
_audit_creation_method
;
Olex2 1.2
(compiled 2017.08.10 svn.r3458 for OlexSys, GUI svn.r5381)
;
_cell_angle_alpha 90
_cell_angle_beta 104.0760(10)
_cell_angle_gamma 90
_cell_formula_units_Z 4
_cell_length_a 17.3714(3)
_cell_length_b 14.8912(2)
_cell_length_c 9.21540(10)
_cell_measurement_reflns_used 6934
_cell_measurement_temperature 100.00(10)
_cell_measurement_theta_max 73.4680
_cell_measurement_theta_min 4.9390
_cell_volume 2312.27(6)
_computing_cell_refinement 'CrysAlisPro 1.171.38.43f (Rigaku OD, 2015)'
_computing_data_collection 'CrysAlisPro 1.171.38.43f (Rigaku OD, 2015)'
_computing_data_reduction 'CrysAlisPro 1.171.38.43f (Rigaku OD, 2015)'
_computing_molecular_graphics 'Olex2 (Dolomanov et al., 2009)'
_computing_publication_material 'Olex2 (Dolomanov et al., 2009)'
_computing_structure_refinement 'ShelXL (Sheldrick, 2015)'
_computing_structure_solution 'ShelXT (Sheldrick, 2015)'
_diffrn_ambient_environment N~2~
_diffrn_ambient_temperature 100.00(10)
_diffrn_detector 'CCD plate'
_diffrn_detector_area_resol_mean 5.2684
_diffrn_detector_type AtlasS2
_diffrn_measured_fraction_theta_full 0.999
_diffrn_measured_fraction_theta_max 0.973
_diffrn_measurement_details
;
List of Runs (angles in degrees, time in seconds):

  # Type    Start    End  Width  t~exp~   \w     \q     \k     \f   Frames
--------------------------------------------------------------------------
  1  \w    -42.00 -17.00   1.00    1.00    --  -41.11 -37.00 -60.00   25
  2  \w     32.00  77.00   1.00    1.00    --   41.11 -99.00 -60.00   45
  3  \w     23.00  60.00   1.00    1.00    --   41.11-125.00-150.00   37
  4  \w     71.00 118.00   1.00    1.00    --  106.95-122.00 -31.00   47
  5  \w     59.00  89.00   1.00    1.00    --  106.95 -94.00  30.00   30
  6  \w     35.00 133.00   1.00    1.00    --  106.95 -45.00   0.00   98
  7  \w    120.00 171.00   1.00    1.00    --  106.95  45.00-120.00   51
  8  \w    102.00 169.00   1.00    1.00    --  106.95 125.00 -60.00   67
  9  \w    106.00 177.00   1.00    1.00    --  106.95  30.00 150.00   71
 10  \w     53.00 107.00   1.00    1.00    --  106.95-125.00 -90.00   54
 11  \w     28.00  56.00   1.00    1.00    --  106.95 -94.00  30.00   28
 12  \w   -112.00 -85.00   1.00    1.00    --  -41.11 -37.00 -60.00   27
 13  \w   -112.00  -2.00   1.00    1.00    --  -41.11 -19.00   0.00  110
;
_diffrn_measurement_device 'four-circle diffractometer'
_diffrn_measurement_device_type 'SuperNova, Dual, Cu at zero, AtlasS2'
_diffrn_measurement_method '\w scans'
_diffrn_orient_matrix_type 'CrysAlisPro convention (1999,Acta A55,543-557)'
_diffrn_orient_matrix_UB_11 -0.0898780000
_diffrn_orient_matrix_UB_12 0.0162916000
_diffrn_orient_matrix_UB_13 -0.0252907000
_diffrn_orient_matrix_UB_21 -0.0141629000
_diffrn_orient_matrix_UB_22 -0.1021513000
_diffrn_orient_matrix_UB_23 -0.0014747000
_diffrn_orient_matrix_UB_31 0.0089514000
_diffrn_orient_matrix_UB_32 0.0015172000
_diffrn_orient_matrix_UB_33 0.1704478000
_diffrn_radiation_monochromator mirror
_diffrn_radiation_probe x-ray
_diffrn_radiation_type CuK\a
_diffrn_radiation_wavelength 1.54184
_diffrn_reflns_av_R_equivalents 0.0258
_diffrn_reflns_av_unetI/netI 0.0293
_diffrn_reflns_Laue_measured_fraction_full 0.999
_diffrn_reflns_Laue_measured_fraction_max 0.973
_diffrn_reflns_limit_h_max 21
_diffrn_reflns_limit_h_min -21
_diffrn_reflns_limit_k_max 17
_diffrn_reflns_limit_k_min -18
_diffrn_reflns_limit_l_max 11
_diffrn_reflns_limit_l_min -6
_diffrn_reflns_number 9108
_diffrn_reflns_point_group_measured_fraction_full 0.999
_diffrn_reflns_point_group_measured_fraction_max 0.973
_diffrn_reflns_theta_full 67.684
_diffrn_reflns_theta_max 73.568
_diffrn_reflns_theta_min 3.962
_diffrn_source 'micro-focus sealed X-ray tube'
_diffrn_source_type 'SuperNova (Cu) X-ray Source'
_exptl_absorpt_coefficient_mu 2.968
_exptl_absorpt_correction_T_max 1.00000
_exptl_absorpt_correction_T_min 0.64840
_exptl_absorpt_correction_type multi-scan
_exptl_absorpt_process_details
;
CrysAlisPro 1.171.38.43f (Rigaku Oxford Diffraction, 2015)
Empirical absorption correction using spherical harmonics,
 implemented in SCALE3 ABSPACK scaling algorithm.
;
_exptl_crystal_colour colourless
_exptl_crystal_colour_primary colourless
_exptl_crystal_density_diffrn 1.600
_exptl_crystal_description block
_exptl_crystal_F_000 1120
_exptl_crystal_size_max 0.14
_exptl_crystal_size_mid 0.13
_exptl_crystal_size_min 0.12
_refine_diff_density_max 0.686
_refine_diff_density_min -0.528
_refine_diff_density_rms 0.074
_refine_ls_extinction_method none
_refine_ls_goodness_of_fit_ref 1.050
_refine_ls_hydrogen_treatment constr
_refine_ls_matrix_type full
_refine_ls_number_parameters 356
_refine_ls_number_reflns 4541
_refine_ls_number_restraints 30
_refine_ls_restrained_S_all 1.058
_refine_ls_R_factor_all 0.0372
_refine_ls_R_factor_gt 0.0356
_refine_ls_shift/su_max 0.001
_refine_ls_shift/su_mean 0.000
_refine_ls_structure_factor_coef Fsqd
_refine_ls_weighting_details 'w=1/[\s^2^(Fo^2^)+(0.0575P)^2^+1.4421P] where P=(Fo^2^+2Fc^2^)/3'
_refine_ls_weighting_scheme calc
_refine_ls_wR_factor_gt 0.0942
_refine_ls_wR_factor_ref 0.0957
_reflns_Friedel_coverage 0.000
_reflns_number_gt 4311
_reflns_number_total 4541
_reflns_threshold_expression 'I > 2\s(I)'
_cod_data_source_file jo0c01649_si_005.cif
_cod_data_source_block exp_927
_cod_depositor_comments 'Adding full bibliography for 4038833--4038834.cif.'
_cod_database_code 4038834
_shelx_shelxl_version_number 2017/1
_shelx_space_group_comment
;
The symmetry employed for this shelxl refinement is uniquely defined
by the following loop, which should always be used as a source of
symmetry information in preference to the above space-group names.
They are only intended as comments.
;
_shelx_estimated_absorpt_t_max 0.717
_shelx_estimated_absorpt_t_min 0.681
_reflns_odcompleteness_completeness 99.86
_reflns_odcompleteness_iscentric 1
_reflns_odcompleteness_theta 66.97
_olex2_refinement_description
;
1. Fixed Uiso
 At 1.2 times of:
  All C(H) groups
 At 1.5 times of:
  All C(H,H,H) groups
2. Rigid bond restraints
 C25, F1A, F2A, F3
 with sigma for 1-2 distances of 0.01 and sigma for 1-3 distances of 0.01
 C25, F2A
 with sigma for 1-2 distances of 0.01 and sigma for 1-3 distances of 0.01
 C25, F3
 with sigma for 1-2 distances of 0.01 and sigma for 1-3 distances of 0.01
3. Uiso/Uaniso restraints and constraints
C25 \\sim F1A \\sim F2A \\sim F3: within 2A with sigma of 0.005 and sigma for
terminal atoms of 0.01
C25 \\sim F2A: within 2A with sigma of 0.005 and sigma for terminal atoms of
0.01
C25 \\sim F3: within 2A with sigma of 0.005 and sigma for terminal atoms of 0.01
4. Others
 Sof(F1A)=1-FVAR(1)
 Sof(F1)=FVAR(1)
 Sof(F2A)=1-FVAR(2)
 Sof(F2)=FVAR(2)
 Sof(F3)=1-FVAR(3)
 Sof(F3A)=FVAR(3)
5.a Aromatic/amide H refined with riding coordinates:
 C2(H2), C22(H22), C1(H1), C11(H11), C3(H3), C19(H19), C20(H20), C15(H15),
 C7(H7), C9(H9), C14(H14), C13(H13), C8(H8), C12(H12)
5.b Idealised Me refined as rotating group:
 C23(H23A,H23B,H23C)
;
_olex2_submission_special_instructions 'No special instructions were received'
_oxdiff_exptl_absorpt_empirical_details
;
Empirical correction (ABSPACK) includes:
- Absorption correction using spherical harmonics
- Frame scaling
- Detector area scaling
;
_oxdiff_exptl_absorpt_empirical_full_max 1.382
_oxdiff_exptl_absorpt_empirical_full_min 0.666

loop_
_space_group_symop_operation_xyz
'x, y, z'
'-x, y+1/2, -z+1/2'
'-x, -y, -z'
'x, -y-1/2, z-1/2'

loop_
_atom_site_label
_atom_site_type_symbol
_atom_site_fract_x
_atom_site_fract_y
_atom_site_fract_z
_atom_site_U_iso_or_equiv
_atom_site_adp_type
_atom_site_occupancy
_atom_site_site_symmetry_order
_atom_site_calc_flag
_atom_site_refinement_flags_posn
_atom_site_refinement_flags_adp
_atom_site_refinement_flags_occupancy
_atom_site_disorder_assembly
_atom_site_disorder_group
Br1 Br 0.48580(2) 0.58742(2) 0.67223(2) 0.02275(10) Uani 1 1 d . . . . .
O1 O 0.29938(8) 0.49384(9) 0.61396(14) 0.0159(3) Uani 1 1 d . . . . .
O4 O 0.46571(9) 0.24323(10) 1.00892(16) 0.0243(3) Uani 1 1 d . . . . .
O2 O 0.29915(9) 0.55476(11) 0.83670(16) 0.0262(3) Uani 1 1 d . . . . .
O3 O 0.05626(10) 0.41622(10) 0.67964(19) 0.0262(3) Uani 1 1 d . . . . .
N1 N 0.21656(9) 0.63228(11) 0.54263(17) 0.0150(3) Uani 1 1 d . . . . .
F1 F 0.2055(3) 0.33760(15) 0.5216(7) 0.0513(13) Uani 0.849(13) 1 d . . P A 1
N2 N 0.15098(10) 0.50368(11) 0.61326(18) 0.0156(3) Uani 1 1 d . . . . .
C17 C 0.40528(11) 0.45755(13) 0.81394(19) 0.0146(4) Uani 1 1 d . . . . .
C16 C 0.33003(11) 0.50919(13) 0.7580(2) 0.0159(4) Uani 1 1 d . . . . .
F3A F 0.10596(19) 0.27243(19) 0.5696(9) 0.0648(17) Uani 0.790(13) 1 d . . P A 1
C21 C 0.46574(12) 0.32326(13) 0.9372(2) 0.0185(4) Uani 1 1 d . . . . .
C18 C 0.47656(12) 0.48050(13) 0.7824(2) 0.0183(4) Uani 1 1 d . . . . .
C10 C 0.20539(11) 0.49456(13) 0.3621(2) 0.0156(4) Uani 1 1 d . . . . .
C5 C 0.15890(11) 0.65840(13) 0.6104(2) 0.0156(4) Uani 1 1 d . . . . .
C24 C 0.11611(12) 0.42514(14) 0.6343(2) 0.0176(4) Uani 1 1 d . . . . .
F2 F 0.2029(4) 0.3110(3) 0.7430(2) 0.0706(18) Uani 0.802(11) 1 d . . P A 1
C6 C 0.11939(12) 0.58495(13) 0.6552(2) 0.0166(4) Uani 1 1 d . . . . .
C2 C 0.24740(13) 0.78521(14) 0.5140(2) 0.0229(4) Uani 1 1 d . . . . .
H2 H 0.278243 0.827626 0.480069 0.027 Uiso 1 1 calc R . . . .
C22 C 0.39979(11) 0.37855(13) 0.8930(2) 0.0161(4) Uani 1 1 d . . . . .
H22 H 0.352222 0.363142 0.915920 0.019 Uiso 1 1 calc R . . . .
C1 C 0.26030(12) 0.69346(14) 0.4951(2) 0.0191(4) Uani 1 1 d . . . . .
H1 H 0.299744 0.675364 0.448895 0.023 Uiso 1 1 calc R . . . .
C11 C 0.26882(12) 0.47414(14) 0.2987(2) 0.0195(4) Uani 1 1 d . . . . .
H11 H 0.320487 0.478985 0.357003 0.023 Uiso 1 1 calc R . . . .
C3 C 0.18931(13) 0.81282(14) 0.5825(2) 0.0227(4) Uani 1 1 d . . . . .
H3 H 0.180972 0.873746 0.594703 0.027 Uiso 1 1 calc R . . . .
C4 C 0.14228(12) 0.74843(14) 0.6343(2) 0.0195(4) Uani 1 1 d . . . . .
C19 C 0.54307(13) 0.42628(15) 0.8297(3) 0.0257(5) Uani 1 1 d . . . . .
H19 H 0.591226 0.442756 0.810286 0.031 Uiso 1 1 calc R . . . .
C20 C 0.53699(12) 0.34760(15) 0.9059(3) 0.0255(5) Uani 1 1 d . . . . .
H20 H 0.581150 0.310695 0.936536 0.031 Uiso 1 1 calc R . . . .
C15 C 0.12872(12) 0.48709(14) 0.2702(2) 0.0192(4) Uani 1 1 d . . . . .
H15 H 0.085490 0.501656 0.308512 0.023 Uiso 1 1 calc R . . . .
C25 C 0.15745(13) 0.33597(14) 0.6104(2) 0.0205(4) Uani 1 1 d . U . . .
C7 C 0.06179(12) 0.60294(15) 0.7305(2) 0.0218(4) Uani 1 1 d . . . . .
H7 H 0.035608 0.556335 0.765602 0.026 Uiso 1 1 calc R . . . .
C9 C 0.08050(12) 0.76502(15) 0.7073(2) 0.0244(4) Uani 1 1 d . . . . .
H9 H 0.065774 0.823543 0.723267 0.029 Uiso 1 1 calc R . . . .
C14 C 0.11574(13) 0.45833(15) 0.1226(2) 0.0230(4) Uani 1 1 d . . . . .
H14 H 0.064184 0.452681 0.064140 0.028 Uiso 1 1 calc R . . . .
C13 C 0.17967(14) 0.43798(15) 0.0623(2) 0.0250(4) Uani 1 1 d . . . . .
H13 H 0.171213 0.418661 -0.036302 0.030 Uiso 1 1 calc R . . . .
C8 C 0.04292(13) 0.69369(16) 0.7538(2) 0.0262(5) Uani 1 1 d . . . . .
H8 H 0.003136 0.705245 0.802928 0.031 Uiso 1 1 calc R . . . .
C12 C 0.25627(14) 0.44688(15) 0.1511(2) 0.0243(4) Uani 1 1 d . . . . .
H12 H 0.299408 0.434467 0.111177 0.029 Uiso 1 1 calc R . . . .
C23 C 0.39155(15) 0.21319(15) 1.0321(3) 0.0291(5) Uani 1 1 d . . . . .
H23A H 0.352810 0.211400 0.938018 0.044 Uiso 1 1 calc GR . . . .
H23B H 0.374167 0.253793 1.098546 0.044 Uiso 1 1 calc GR . . . .
H23C H 0.397829 0.154184 1.075341 0.044 Uiso 1 1 calc GR . . . .
B1 B 0.22035(13) 0.52541(15) 0.5330(2) 0.0158(4) Uani 1 1 d . . . . .
F1A F 0.2279(7) 0.3410(7) 0.602(3) 0.028(3) Uani 0.151(13) 1 d . U P A 2
F2A F 0.1572(9) 0.2812(6) 0.7139(15) 0.037(3) Uani 0.198(11) 1 d . U P A 2
F3 F 0.1138(9) 0.2956(10) 0.4900(16) 0.048(4) Uani 0.210(13) 1 d . U P A 2

loop_
_atom_site_aniso_label
_atom_site_aniso_U_11
_atom_site_aniso_U_22
_atom_site_aniso_U_33
_atom_site_aniso_U_23
_atom_site_aniso_U_13
_atom_site_aniso_U_12
Br1 0.02629(15) 0.01688(14) 0.02695(15) 0.00248(7) 0.01012(10) -0.00434(7)
O1 0.0171(6) 0.0195(7) 0.0115(6) -0.0001(5) 0.0041(5) 0.0027(5)
O4 0.0315(8) 0.0174(7) 0.0233(7) 0.0051(6) 0.0050(6) 0.0054(6)
O2 0.0283(8) 0.0300(8) 0.0191(7) -0.0079(6) 0.0034(6) 0.0120(7)
O3 0.0251(8) 0.0248(8) 0.0337(9) 0.0001(6) 0.0166(7) -0.0057(6)
N1 0.0153(7) 0.0164(8) 0.0126(7) 0.0011(6) 0.0020(6) -0.0001(6)
F1 0.087(2) 0.0187(9) 0.073(3) 0.0061(12) 0.067(3) 0.0082(11)
N2 0.0176(8) 0.0145(8) 0.0165(7) -0.0016(6) 0.0074(6) -0.0010(6)
C17 0.0189(9) 0.0154(9) 0.0094(8) -0.0025(7) 0.0032(7) 0.0006(7)
C16 0.0181(9) 0.0138(9) 0.0161(9) 0.0006(7) 0.0043(7) -0.0011(7)
F3A 0.0410(13) 0.0220(12) 0.140(5) -0.0218(19) 0.039(2) -0.0141(10)
C21 0.0239(10) 0.0143(9) 0.0157(9) -0.0015(7) 0.0016(7) 0.0015(8)
C18 0.0214(10) 0.0143(9) 0.0196(9) -0.0013(7) 0.0058(8) -0.0031(7)
C10 0.0189(9) 0.0137(9) 0.0152(9) 0.0011(7) 0.0059(7) -0.0006(7)
C5 0.0130(8) 0.0193(9) 0.0132(8) -0.0005(7) 0.0009(7) 0.0007(7)
C24 0.0186(9) 0.0198(10) 0.0149(9) -0.0009(7) 0.0049(7) -0.0037(8)
F2 0.100(4) 0.075(2) 0.0258(11) -0.0038(12) -0.0061(13) 0.062(3)
C6 0.0153(9) 0.0181(10) 0.0156(9) -0.0031(7) 0.0024(7) -0.0006(7)
C2 0.0247(10) 0.0182(10) 0.0235(10) 0.0057(8) 0.0017(8) -0.0040(8)
C22 0.0190(9) 0.0173(9) 0.0128(8) -0.0002(7) 0.0055(7) 0.0006(7)
C1 0.0180(9) 0.0214(10) 0.0179(9) 0.0030(7) 0.0043(7) -0.0027(8)
C11 0.0191(9) 0.0208(10) 0.0190(9) 0.0002(8) 0.0053(8) 0.0006(8)
C3 0.0262(11) 0.0156(10) 0.0230(10) 0.0003(8) -0.0006(8) 0.0008(8)
C4 0.0195(9) 0.0183(9) 0.0177(9) -0.0018(7) -0.0011(7) 0.0014(8)
C19 0.0174(10) 0.0232(10) 0.0370(12) -0.0004(9) 0.0077(9) -0.0024(8)
C20 0.0166(10) 0.0217(10) 0.0343(11) 0.0011(9) -0.0010(8) 0.0041(8)
C15 0.0179(9) 0.0202(10) 0.0199(10) 0.0008(8) 0.0052(8) -0.0018(7)
C25 0.0254(10) 0.0171(9) 0.0207(9) 0.0011(8) 0.0087(8) -0.0032(8)
C7 0.0188(10) 0.0257(10) 0.0233(10) -0.0050(8) 0.0096(8) -0.0036(8)
C9 0.0217(10) 0.0239(11) 0.0251(10) -0.0072(8) 0.0011(8) 0.0064(8)
C14 0.0249(10) 0.0234(10) 0.0185(10) -0.0003(8) 0.0011(8) -0.0059(8)
C13 0.0369(12) 0.0230(10) 0.0149(9) -0.0025(8) 0.0056(8) -0.0022(9)
C8 0.0201(10) 0.0327(12) 0.0263(11) -0.0090(9) 0.0070(8) 0.0030(9)
C12 0.0292(11) 0.0263(11) 0.0202(10) -0.0015(8) 0.0113(8) 0.0032(9)
C23 0.0422(13) 0.0206(10) 0.0289(11) 0.0083(9) 0.0169(10) 0.0023(9)
B1 0.0158(10) 0.0158(10) 0.0166(10) 0.0013(8) 0.0055(8) -0.0012(8)
F1A 0.023(4) 0.019(4) 0.050(7) 0.002(4) 0.023(4) 0.000(3)
F2A 0.057(5) 0.026(4) 0.036(4) 0.024(3) 0.025(4) 0.008(4)
F3 0.043(5) 0.034(5) 0.050(5) -0.032(4) -0.022(4) 0.008(4)

loop_
_atom_type_symbol
_atom_type_description
_atom_type_scat_dispersion_real
_atom_type_scat_dispersion_imag
_atom_type_scat_source
C C 0.0181 0.0091 'International Tables Vol C Tables 4.2.6.8 and 6.1.1.4'
H H 0.0000 0.0000 'International Tables Vol C Tables 4.2.6.8 and 6.1.1.4'
B B 0.0090 0.0039 'International Tables Vol C Tables 4.2.6.8 and 6.1.1.4'
Br Br -0.6763 1.2805 'International Tables Vol C Tables 4.2.6.8 and 6.1.1.4'
F F 0.0727 0.0534 'International Tables Vol C Tables 4.2.6.8 and 6.1.1.4'
N N 0.0311 0.0180 'International Tables Vol C Tables 4.2.6.8 and 6.1.1.4'
O O 0.0492 0.0322 'International Tables Vol C Tables 4.2.6.8 and 6.1.1.4'

loop_
_geom_angle_atom_site_label_1
_geom_angle_atom_site_label_2
_geom_angle_atom_site_label_3
_geom_angle
_geom_angle_site_symmetry_1
_geom_angle_site_symmetry_3
_geom_angle_publ_flag
C16 O1 B1 123.44(15) . . ?
C21 O4 C23 116.96(16) . . ?
C5 N1 B1 110.83(15) . . ?
C1 N1 C5 120.02(17) . . ?
C1 N1 B1 129.15(16) . . ?
C24 N2 C6 118.76(16) . . ?
C24 N2 B1 131.16(16) . . ?
C6 N2 B1 109.83(15) . . ?
C18 C17 C16 123.58(17) . . ?
C18 C17 C22 119.70(18) . . ?
C22 C17 C16 116.55(17) . . ?
O1 C16 C17 111.16(16) . . ?
O2 C16 O1 124.67(18) . . ?
O2 C16 C17 124.05(17) . . ?
O4 C21 C22 124.25(19) . . ?
O4 C21 C20 115.81(18) . . ?
C20 C21 C22 119.94(19) . . ?
C17 C18 Br1 120.79(15) . . ?
C17 C18 C19 120.63(19) . . ?
C19 C18 Br1 118.58(16) . . ?
C11 C10 B1 121.13(17) . . ?
C15 C10 C11 117.42(18) . . ?
C15 C10 B1 121.45(17) . . ?
N1 C5 C6 112.29(17) . . ?
N1 C5 C4 123.31(18) . . ?
C4 C5 C6 124.38(18) . . ?
O3 C24 N2 126.36(19) . . ?
O3 C24 C25 114.75(18) . . ?
N2 C24 C25 118.74(17) . . ?
C5 C6 N2 109.52(17) . . ?
C7 C6 N2 132.83(19) . . ?
C7 C6 C5 117.63(18) . . ?
C1 C2 H2 119.8 . . ?
C3 C2 H2 119.8 . . ?
C3 C2 C1 120.33(19) . . ?
C17 C22 H22 120.2 . . ?
C21 C22 C17 119.67(18) . . ?
C21 C22 H22 120.2 . . ?
N1 C1 C2 120.41(19) . . ?
N1 C1 H1 119.8 . . ?
C2 C1 H1 119.8 . . ?
C10 C11 H11 119.3 . . ?
C12 C11 C10 121.42(19) . . ?
C12 C11 H11 119.3 . . ?
C2 C3 H3 120.0 . . ?
C2 C3 C4 119.99(19) . . ?
C4 C3 H3 120.0 . . ?
C5 C4 C3 115.94(18) . . ?
C5 C4 C9 116.72(19) . . ?
C3 C4 C9 127.3(2) . . ?
C18 C19 H19 120.3 . . ?
C20 C19 C18 119.4(2) . . ?
C20 C19 H19 120.3 . . ?
C21 C20 H20 119.7 . . ?
C19 C20 C21 120.63(19) . . ?
C19 C20 H20 119.7 . . ?
C10 C15 H15 119.3 . . ?
C14 C15 C10 121.38(19) . . ?
C14 C15 H15 119.3 . . ?
F1 C25 C24 117.57(19) . . ?
F1 C25 F2 104.6(4) . . ?
F3A C25 F1 109.5(4) . . ?
F3A C25 C24 110.9(2) . . ?
F3A C25 F2 106.0(5) . . ?
F2 C25 C24 107.41(19) . . ?
F1A C25 C24 116.9(6) . . ?
F1A C25 F2A 105.7(11) . . ?
F1A C25 F3 110.2(13) . . ?
F2A C25 C24 111.2(4) . . ?
F2A C25 F3 103.6(12) . . ?
F3 C25 C24 108.5(4) . . ?
C6 C7 H7 120.5 . . ?
C6 C7 C8 119.0(2) . . ?
C8 C7 H7 120.5 . . ?
C4 C9 H9 120.5 . . ?
C8 C9 C4 119.1(2) . . ?
C8 C9 H9 120.5 . . ?
C15 C14 H14 119.9 . . ?
C15 C14 C13 120.2(2) . . ?
C13 C14 H14 119.9 . . ?
C14 C13 H13 120.4 . . ?
C12 C13 C14 119.18(19) . . ?
C12 C13 H13 120.4 . . ?
C7 C8 H8 118.4 . . ?
C9 C8 C7 123.1(2) . . ?
C9 C8 H8 118.4 . . ?
C11 C12 C13 120.4(2) . . ?
C11 C12 H12 119.8 . . ?
C13 C12 H12 119.8 . . ?
O4 C23 H23A 109.5 . . ?
O4 C23 H23B 109.5 . . ?
O4 C23 H23C 109.5 . . ?
H23A C23 H23B 109.5 . . ?
H23A C23 H23C 109.5 . . ?
H23B C23 H23C 109.5 . . ?
O1 B1 N1 109.67(15) . . ?
O1 B1 N2 114.70(16) . . ?
O1 B1 C10 108.38(16) . . ?
N1 B1 C10 109.99(15) . . ?
N2 B1 N1 97.51(14) . . ?
N2 B1 C10 116.02(16) . . ?

loop_
_geom_bond_atom_site_label_1
_geom_bond_atom_site_label_2
_geom_bond_distance
_geom_bond_site_symmetry_2
_geom_bond_publ_flag
Br1 C18 1.916(2) . ?
O1 C16 1.325(2) . ?
O1 B1 1.471(2) . ?
O4 C21 1.363(2) . ?
O4 C23 1.428(3) . ?
O2 C16 1.209(2) . ?
O3 C24 1.218(3) . ?
N1 C5 1.360(2) . ?
N1 C1 1.327(3) . ?
N1 B1 1.596(3) . ?
F1 C25 1.304(3) . ?
N2 C24 1.353(3) . ?
N2 C6 1.421(2) . ?
N2 B1 1.593(3) . ?
C17 C16 1.496(3) . ?
C17 C18 1.382(3) . ?
C17 C22 1.399(3) . ?
F3A C25 1.293(3) . ?
C21 C22 1.389(3) . ?
C21 C20 1.385(3) . ?
C18 C19 1.390(3) . ?
C10 C11 1.400(3) . ?
C10 C15 1.398(3) . ?
C10 B1 1.600(3) . ?
C5 C6 1.406(3) . ?
C5 C4 1.400(3) . ?
C24 C25 1.551(3) . ?
F2 C25 1.337(3) . ?
C6 C7 1.375(3) . ?
C2 H2 0.9300 . ?
C2 C1 1.402(3) . ?
C2 C3 1.377(3) . ?
C22 H22 0.9300 . ?
C1 H1 0.9300 . ?
C11 H11 0.9300 . ?
C11 C12 1.385(3) . ?
C3 H3 0.9300 . ?
C3 C4 1.416(3) . ?
C4 C9 1.420(3) . ?
C19 H19 0.9300 . ?
C19 C20 1.383(3) . ?
C20 H20 0.9300 . ?
C15 H15 0.9300 . ?
C15 C14 1.391(3) . ?
C25 F1A 1.247(11) . ?
C25 F2A 1.255(8) . ?
C25 F3 1.326(8) . ?
C7 H7 0.9300 . ?
C7 C8 1.419(3) . ?
C9 H9 0.9300 . ?
C9 C8 1.369(3) . ?
C14 H14 0.9300 . ?
C14 C13 1.391(3) . ?
C13 H13 0.9300 . ?
C13 C12 1.389(3) . ?
C8 H8 0.9300 . ?
C12 H12 0.9300 . ?
C23 H23A 0.9600 . ?
C23 H23B 0.9600 . ?
C23 H23C 0.9600 . ?
